data_7023142
loop_
_publ_author_name
'Maeda, Hiromitsu'
'Nishimura, Yuki'
'Hiroto, Satoru'
'Shinokubo, Hiroshi'

_publ_section_title
;
 Assembled structures of dipyrrins and their oligomers bridged by
 dioxy-boron moieties.
;
_journal_issue 45
_journal_name_full 'Dalton transactions (Cambridge, England : 2003)'
_journal_page_first 15885
_journal_page_last 15888
_journal_paper_doi 10.1039/c3dt50783a
_journal_volume 42
_journal_year 2013
_chemical_formula_moiety 'C57 H51 B3 Cl0 N6 O6'
_chemical_formula_sum 'C57 H51 B3 Cl0 N6 O6'
_chemical_formula_weight 948.47
_chemical_name_systematic
;
?
;
_space_group_IT_number 2
_symmetry_cell_setting triclinic
_symmetry_Int_Tables_number 2
_symmetry_space_group_name_Hall '-P 1'
_symmetry_space_group_name_H-M 'P -1'
_atom_sites_solution_hydrogens geom
_atom_sites_solution_primary direct
_atom_sites_solution_secondary difmap
_audit_creation_method SHELXL-97
_cell_angle_alpha 64.525(8)
_cell_angle_beta 77.294(10)
_cell_angle_gamma 69.346(9)
_cell_formula_units_Z 2
_cell_length_a 10.6177(3)
_cell_length_b 19.8727(2)
_cell_length_c 20.9723(5)
_cell_measurement_reflns_used 13136
_cell_measurement_temperature 103(2)
_cell_measurement_theta_max 31.22
_cell_measurement_theta_min 2.01
_cell_volume 3726.0(3)
_computing_cell_refinement 'CrystalClear (Rigaku Inc., 2008)'
_computing_data_collection 'CrystalClear (Rigaku Inc., 2008)'
_computing_data_reduction 'CrystalClear (Rigaku Inc., 2008)'
_computing_structure_refinement 'SHELXL-97 (Sheldrick, 1997)'
_computing_structure_solution 'SHELXS-97 (Sheldrick, 1990)'
_diffrn_ambient_temperature 103(2)
_diffrn_detector_area_resol_mean 7.111
_diffrn_measured_fraction_theta_full 0.954
_diffrn_measured_fraction_theta_max 0.954
_diffrn_measurement_device_type 'Rigaku Saturn724'
_diffrn_measurement_method \w
_diffrn_radiation_monochromator graphite
_diffrn_radiation_source 'fine-focus sealed tube'
_diffrn_radiation_type MoK\a
_diffrn_radiation_wavelength 0.71075
_diffrn_reflns_av_R_equivalents 0.0289
_diffrn_reflns_av_sigmaI/netI 0.0594
_diffrn_reflns_limit_h_max 13
_diffrn_reflns_limit_h_min -12
_diffrn_reflns_limit_k_max 25
_diffrn_reflns_limit_k_min -25
_diffrn_reflns_limit_l_max 23
_diffrn_reflns_limit_l_min -27
_diffrn_reflns_number 30415
_diffrn_reflns_theta_full 27.50
_diffrn_reflns_theta_max 27.50
_diffrn_reflns_theta_min 3.10
_exptl_absorpt_coefficient_mu 0.055
_exptl_absorpt_correction_T_max 0.9891
_exptl_absorpt_correction_T_min 0.9891
_exptl_absorpt_correction_type multi-scan
_exptl_absorpt_process_details 'REQAB (Rigaku, 1998)'
_exptl_crystal_colour red
_exptl_crystal_density_diffrn 0.845
_exptl_crystal_density_method 'not measured'
_exptl_crystal_description prism
_exptl_crystal_F_000 996
_exptl_crystal_size_max 0.20
_exptl_crystal_size_mid 0.20
_exptl_crystal_size_min 0.20
_platon_squeeze_details
;
;
_refine_diff_density_max 0.394
_refine_diff_density_min -0.391
_refine_diff_density_rms 0.086
_refine_ls_extinction_method none
_refine_ls_goodness_of_fit_ref 1.386
_refine_ls_hydrogen_treatment constr
_refine_ls_matrix_type full
_refine_ls_number_parameters 651
_refine_ls_number_reflns 16325
_refine_ls_number_restraints 0
_refine_ls_restrained_S_all 1.386
_refine_ls_R_factor_all 0.0848
_refine_ls_R_factor_gt 0.0695
_refine_ls_shift/su_max 0.115
_refine_ls_shift/su_mean 0.001
_refine_ls_structure_factor_coef Fsqd
_refine_ls_weighting_details 'calc w=1/[\s^2^(Fo^2^)+(0.1000P)^2^+0.0000P] where P=(Fo^2^+2Fc^2^)/3'
_refine_ls_weighting_scheme calc
_refine_ls_wR_factor_gt 0.2178
_refine_ls_wR_factor_ref 0.2264
_reflns_number_gt 10831
_reflns_number_total 16325
_reflns_threshold_expression >2sigma(I)
_cod_data_source_file c3dt50783a.txt
_cod_data_source_block shelxl
_cod_original_cell_volume 3725.98(14)
_cod_database_code 7023142

loop_
_symmetry_equiv_pos_as_xyz
'x, y, z'
'-x, -y, -z'

loop_
_atom_site_label
_atom_site_type_symbol
_atom_site_fract_x
_atom_site_fract_y
_atom_site_fract_z
_atom_site_U_iso_or_equiv
_atom_site_adp_type
_atom_site_occupancy
_atom_site_symmetry_multiplicity
_atom_site_calc_flag
_atom_site_refinement_flags
O1 O 0.81176(13) 0.40522(7) 0.56650(6) 0.0213(3) Uani 1 1 d .
O2 O 0.72515(13) 0.40781(7) 0.67959(7) 0.0213(3) Uani 1 1 d .
O3 O 0.55376(14) 0.05366(8) 0.52451(7) 0.0257(3) Uani 1 1 d .
O4 O 0.21017(14) 0.09688(8) 0.85879(7) 0.0269(3) Uani 1 1 d .
O5 O 0.69420(14) 0.13237(8) 0.45197(7) 0.0255(3) Uani 1 1 d .
O27 O 0.31018(14) 0.14665(8) 0.91215(7) 0.0283(3) Uani 1 1 d .
N6 N 0.76331(17) -0.00381(10) 0.45838(9) 0.0276(4) Uani 1 1 d .
N7 N 0.77254(15) 0.52856(9) 0.58106(8) 0.0205(3) Uani 1 1 d .
N8 N 0.96312(15) 0.41347(9) 0.63703(8) 0.0191(3) Uani 1 1 d .
N9 N 0.07187(19) 0.14837(12) 0.95303(9) 0.0339(4) Uani 1 1 d .
N15 N 0.24983(19) 0.02087(11) 0.98551(9) 0.0307(4) Uani 1 1 d .
N28 N 0.56416(17) 0.09437(10) 0.39279(9) 0.0262(4) Uani 1 1 d .
C10 C 0.64219(19) 0.14835(11) 0.51126(10) 0.0206(4) Uani 1 1 d .
C11 C 0.3609(2) 0.16162(11) 0.84323(10) 0.0243(4) Uani 1 1 d .
C13 C 0.45271(19) 0.16680(10) 0.70634(9) 0.0194(4) Uani 1 1 d .
C14 C 0.60676(18) 0.30937(10) 0.71211(9) 0.0185(4) Uani 1 1 d .
H1 H 0.5726 0.3103 0.7576 0.022 Uiso 1 1 calc R
C16 C 0.49192(19) 0.10869(11) 0.61588(10) 0.0221(4) Uani 1 1 d .
H2 H 0.4328 0.0783 0.6436 0.027 Uiso 1 1 calc R
C17 C 0.66623(18) 0.19951(10) 0.53129(10) 0.0202(4) Uani 1 1 d .
H3 H 0.7244 0.2301 0.5021 0.024 Uiso 1 1 calc R
C18 C 0.49348(18) 0.20921(10) 0.73376(9) 0.0191(4) Uani 1 1 d .
C19 C 0.60332(18) 0.20631(10) 0.59606(9) 0.0181(4) Uani 1 1 d .
C20 C 0.30588(19) 0.12845(11) 0.81267(10) 0.0220(4) Uani 1 1 d .
C21 C 1.04832(18) 0.46135(11) 0.60871(9) 0.0198(4) Uani 1 1 d .
C22 C 0.62930(17) 0.25876(10) 0.62016(9) 0.0175(4) Uani 1 1 d .
C23 C 0.7931(2) 0.65036(11) 0.51216(10) 0.0229(4) Uani 1 1 d .
C24 C 0.86332(19) 0.57303(10) 0.55313(10) 0.0205(4) Uani 1 1 d .
C25 C 0.35211(19) 0.12902(11) 0.74630(10) 0.0210(4) Uani 1 1 d .
H4 H 0.3175 0.1044 0.7269 0.025 Uiso 1 1 calc R
C26 C 0.3654(2) -0.03760(13) 0.98743(11) 0.0323(5) Uani 1 1 d .
C29 C 0.9856(2) 0.27276(11) 0.71369(12) 0.0309(5) Uani 1 1 d .
H5 H 0.9115 0.2840 0.7483 0.046 Uiso 1 1 calc R
H6 H 1.0577 0.2269 0.7383 0.046 Uiso 1 1 calc R
H7 H 0.9521 0.2626 0.6798 0.046 Uiso 1 1 calc R
C30 C 0.8556(2) 0.71559(11) 0.47164(11) 0.0293(5) Uani 1 1 d .
H8 H 0.7918 0.7598 0.4393 0.044 Uiso 1 1 calc R
H9 H 0.9384 0.6977 0.4443 0.044 Uiso 1 1 calc R
H10 H 0.8773 0.7319 0.5048 0.044 Uiso 1 1 calc R
C31 C 0.68381(18) 0.35664(10) 0.66752(10) 0.0193(4) Uani 1 1 d .
C32 C 0.57879(18) 0.25866(10) 0.68890(9) 0.0181(4) Uani 1 1 d .
C33 C 0.44913(19) 0.20361(11) 0.80472(9) 0.0215(4) Uani 1 1 d .
H11 H 0.4806 0.2288 0.8249 0.026 Uiso 1 1 calc R
C34 C 0.70803(18) 0.30904(10) 0.57556(10) 0.0195(4) Uani 1 1 d .
H12 H 0.7417 0.3103 0.5293 0.023 Uiso 1 1 calc R
C35 C 0.6507(2) 0.57652(11) 0.55837(11) 0.0257(4) Uani 1 1 d .
C36 C 1.03951(19) 0.34108(11) 0.67518(10) 0.0237(4) Uani 1 1 d .
C37 C 0.51454(18) 0.16156(10) 0.63868(9) 0.0192(4) Uani 1 1 d .
C38 C 0.99804(19) 0.53938(10) 0.56726(9) 0.0205(4) Uani 1 1 d .
H13 H 1.0574 0.5709 0.5479 0.025 Uiso 1 1 calc R
C39 C 0.4116(2) 0.15423(14) 0.31207(12) 0.0357(5) Uani 1 1 d .
H14 H 0.3315 0.1878 0.2891 0.043 Uiso 1 1 calc R
C40 C 0.55624(19) 0.10247(10) 0.55379(10) 0.0213(4) Uani 1 1 d .
C41 C 0.73468(18) 0.35563(10) 0.60020(9) 0.0188(4) Uani 1 1 d .
C42 C 0.8081(2) -0.02718(12) 0.40104(12) 0.0309(5) Uani 1 1 d .
C43 C 0.5274(2) 0.54975(13) 0.57558(13) 0.0357(5) Uani 1 1 d .
H15 H 0.5440 0.5088 0.5579 0.054 Uiso 1 1 calc R
H16 H 0.4509 0.5938 0.5530 0.054 Uiso 1 1 calc R
H17 H 0.5065 0.5291 0.6270 0.054 Uiso 1 1 calc R
C44 C 1.1796(2) 0.41672(11) 0.63013(10) 0.0242(4) Uani 1 1 d .
C46 C 0.6121(2) 0.06594(12) 0.33885(11) 0.0279(4) Uani 1 1 d .
C47 C 0.6610(2) 0.65212(11) 0.51628(11) 0.0268(4) Uani 1 1 d .
H18 H 0.5891 0.6966 0.4945 0.032 Uiso 1 1 calc R
C48 C 0.7335(2) 0.00759(12) 0.34300(12) 0.0317(5) Uani 1 1 d .
H19 H 0.7665 -0.0090 0.3046 0.038 Uiso 1 1 calc R
C49 C 1.1723(2) 0.34190(12) 0.67234(11) 0.0271(4) Uani 1 1 d .
H20 H 1.2447 0.2987 0.6954 0.032 Uiso 1 1 calc R
C50 C 0.8538(2) -0.04836(13) 0.50774(13) 0.0362(5) Uani 1 1 d .
C51 C 0.3547(3) -0.10575(14) 1.04626(11) 0.0389(6) Uani 1 1 d .
H21 H 0.4228 -0.1545 1.0598 0.047 Uiso 1 1 calc R
C52 C 0.1616(3) -0.00999(14) 1.04291(11) 0.0367(5) Uani 1 1 d .
B1 B 0.2105(2) 0.10412(14) 0.92693(12) 0.0272(5) Uiso 1 1 d .
C54 C 0.5171(2) 0.10350(13) 0.28754(11) 0.0343(5) Uani 1 1 d .
C55 C 0.4833(2) -0.02971(13) 0.93275(11) 0.0345(5) Uani 1 1 d .
H22 H 0.4578 -0.0225 0.8876 0.052 Uiso 1 1 calc R
H23 H 0.5595 -0.0769 0.9484 0.052 Uiso 1 1 calc R
H24 H 0.5094 0.0155 0.9266 0.052 Uiso 1 1 calc R
C56 C 1.3011(2) 0.44561(13) 0.61036(12) 0.0312(5) Uani 1 1 d .
H25 H 1.3125 0.4591 0.6481 0.047 Uiso 1 1 calc R
H26 H 1.2887 0.4919 0.5660 0.047 Uiso 1 1 calc R
H27 H 1.3815 0.4047 0.6041 0.047 Uiso 1 1 calc R
C57 C 0.0650(3) 0.28356(15) 0.86436(13) 0.0454(6) Uani 1 1 d .
H28 H 0.1321 0.2940 0.8815 0.068 Uiso 1 1 calc R
H29 H -0.0069 0.3321 0.8446 0.068 Uiso 1 1 calc R
H30 H 0.1085 0.2629 0.8275 0.068 Uiso 1 1 calc R
C58 C 0.0338(3) 0.03570(16) 1.05379(12) 0.0406(6) Uani 1 1 d .
H31 H -0.0247 0.0130 1.0921 0.049 Uiso 1 1 calc R
C59 C 0.2281(3) -0.08958(15) 1.08097(12) 0.0414(6) Uani 1 1 d .
B46 B 0.6418(2) 0.06925(13) 0.45799(12) 0.0252(5) Uiso 1 1 d .
C61 C 0.9317(2) -0.08867(13) 0.41636(14) 0.0400(6) Uani 1 1 d .
C62 C 0.5264(3) 0.08798(16) 0.22249(12) 0.0471(6) Uani 1 1 d .
H32 H 0.6214 0.0673 0.2079 0.071 Uiso 1 1 calc R
H33 H 0.4851 0.1366 0.1842 0.071 Uiso 1 1 calc R
H34 H 0.4786 0.0498 0.2328 0.071 Uiso 1 1 calc R
C63 C -0.1330(3) 0.17124(18) 1.01655(14) 0.0484(7) Uani 1 1 d .
C64 C 0.9575(2) -0.10071(14) 0.48233(15) 0.0430(6) Uani 1 1 d .
H35 H 1.0333 -0.1384 0.5070 0.052 Uiso 1 1 calc R
C65 C 0.0061(2) 0.22521(15) 0.92446(12) 0.0392(5) Uani 1 1 d .
C66 C 0.8427(3) -0.04080(15) 0.57685(13) 0.0424(6) Uani 1 1 d .
H36 H 0.8436 0.0116 0.5680 0.064 Uiso 1 1 calc R
H37 H 0.9192 -0.0795 0.6040 0.064 Uiso 1 1 calc R
H38 H 0.7581 -0.0496 0.6039 0.064 Uiso 1 1 calc R
C67 C -0.0123(2) 0.11383(15) 1.01055(11) 0.0376(5) Uani 1 1 d .
C68 C 0.3579(2) 0.18970(16) 0.42192(14) 0.0440(6) Uani 1 1 d .
H39 H 0.3369 0.1520 0.4686 0.066 Uiso 1 1 calc R
H40 H 0.2739 0.2246 0.3998 0.066 Uiso 1 1 calc R
H41 H 0.4067 0.2204 0.4273 0.066 Uiso 1 1 calc R
C69 C -0.2488(3) 0.1594(2) 1.07140(15) 0.0643(9) Uani 1 1 d .
H42 H -0.2415 0.1737 1.1094 0.096 Uiso 1 1 calc R
H43 H -0.2468 0.1045 1.0911 0.096 Uiso 1 1 calc R
H44 H -0.3339 0.1922 1.0496 0.096 Uiso 1 1 calc R
C70 C -0.1217(3) 0.24139(18) 0.96190(14) 0.0499(7) Uani 1 1 d .
H45 H -0.1877 0.2908 0.9518 0.060 Uiso 1 1 calc R
C71 C 1.0137(3) -0.12941(15) 0.36811(16) 0.0524(7) Uani 1 1 d .
H46 H 1.0981 -0.1153 0.3506 0.079 Uiso 1 1 calc R
H47 H 0.9622 -0.1136 0.3280 0.079 Uiso 1 1 calc R
H48 H 1.0344 -0.1859 0.3943 0.079 Uiso 1 1 calc R
C72 C 0.1696(3) -0.14313(17) 1.14746(13) 0.0543(8) Uani 1 1 d .
H49 H 0.2133 -0.1525 1.1883 0.081 Uiso 1 1 calc R
H50 H 0.1852 -0.1928 1.1434 0.081 Uiso 1 1 calc R
H51 H 0.0723 -0.1189 1.1539 0.081 Uiso 1 1 calc R
C96 C 0.4434(2) 0.14733(13) 0.37640(12) 0.0321(5) Uani 1 1 d .
B45 B 0.8168(2) 0.43838(12) 0.61733(11) 0.0205(4) Uani 1 1 d .

loop_
_atom_site_aniso_label
_atom_site_aniso_U_11
_atom_site_aniso_U_22
_atom_site_aniso_U_33
_atom_site_aniso_U_23
_atom_site_aniso_U_13
_atom_site_aniso_U_12
O1 0.0247(7) 0.0231(6) 0.0199(7) -0.0075(5) 0.0045(5) -0.0161(6)
O2 0.0221(7) 0.0217(6) 0.0245(7) -0.0098(5) 0.0037(5) -0.0137(5)
O3 0.0297(8) 0.0257(7) 0.0291(7) -0.0142(6) 0.0023(6) -0.0149(6)
O4 0.0298(8) 0.0357(8) 0.0197(7) -0.0079(6) 0.0040(6) -0.0219(6)
O5 0.0286(7) 0.0262(7) 0.0273(7) -0.0148(6) 0.0058(6) -0.0135(6)
O27 0.0344(8) 0.0383(8) 0.0169(7) -0.0081(6) 0.0053(6) -0.0238(7)
N6 0.0249(9) 0.0257(8) 0.0354(10) -0.0153(7) 0.0011(7) -0.0086(7)
N7 0.0169(8) 0.0210(8) 0.0241(8) -0.0073(6) -0.0003(6) -0.0090(6)
N8 0.0196(8) 0.0173(7) 0.0204(8) -0.0053(6) 0.0002(6) -0.0090(6)
N9 0.0358(10) 0.0444(11) 0.0260(9) -0.0138(8) 0.0084(8) -0.0232(9)
N15 0.0385(11) 0.0394(10) 0.0186(9) -0.0059(7) 0.0036(7) -0.0267(9)
N28 0.0275(9) 0.0292(9) 0.0274(9) -0.0150(7) 0.0037(7) -0.0131(7)
C10 0.0203(9) 0.0211(9) 0.0208(10) -0.0081(7) 0.0002(7) -0.0077(7)
C11 0.0283(11) 0.0262(9) 0.0189(10) -0.0057(8) 0.0012(8) -0.0141(8)
C13 0.0203(9) 0.0171(8) 0.0189(9) -0.0036(7) -0.0018(7) -0.0075(7)
C14 0.0160(9) 0.0211(8) 0.0179(9) -0.0050(7) -0.0004(7) -0.0087(7)
C16 0.0247(10) 0.0205(9) 0.0229(10) -0.0067(7) -0.0006(8) -0.0117(8)
C17 0.0193(9) 0.0195(8) 0.0215(10) -0.0052(7) -0.0024(7) -0.0082(7)
C18 0.0176(9) 0.0183(8) 0.0189(9) -0.0034(7) -0.0018(7) -0.0071(7)
C19 0.0164(9) 0.0172(8) 0.0196(9) -0.0042(7) -0.0033(7) -0.0060(7)
C20 0.0211(10) 0.0249(9) 0.0189(9) -0.0025(7) -0.0003(7) -0.0136(8)
C21 0.0185(9) 0.0219(9) 0.0207(9) -0.0078(7) 0.0024(7) -0.0107(7)
C22 0.0161(9) 0.0174(8) 0.0183(9) -0.0045(7) -0.0019(7) -0.0068(7)
C23 0.0252(10) 0.0198(9) 0.0229(10) -0.0076(7) 0.0010(8) -0.0083(8)
C24 0.0215(9) 0.0188(8) 0.0222(10) -0.0079(7) 0.0027(7) -0.0097(7)
C25 0.0212(9) 0.0218(9) 0.0218(10) -0.0051(7) -0.0014(7) -0.0126(8)
C26 0.0412(13) 0.0373(12) 0.0230(11) -0.0053(9) -0.0058(9) -0.0231(10)
C29 0.0257(11) 0.0193(9) 0.0409(12) -0.0037(8) -0.0034(9) -0.0083(8)
C30 0.0323(11) 0.0184(9) 0.0322(11) -0.0061(8) 0.0024(9) -0.0092(8)
C31 0.0165(9) 0.0186(8) 0.0241(10) -0.0077(7) -0.0007(7) -0.0079(7)
C32 0.0163(9) 0.0179(8) 0.0191(9) -0.0043(7) -0.0027(7) -0.0066(7)
C33 0.0238(10) 0.0257(9) 0.0187(9) -0.0073(7) -0.0009(7) -0.0137(8)
C34 0.0206(9) 0.0202(8) 0.0182(9) -0.0062(7) -0.0003(7) -0.0087(7)
C35 0.0205(10) 0.0242(9) 0.0313(11) -0.0098(8) -0.0020(8) -0.0063(8)
C36 0.0212(10) 0.0201(9) 0.0265(10) -0.0052(8) -0.0017(8) -0.0072(8)
C37 0.0192(9) 0.0182(8) 0.0199(9) -0.0044(7) -0.0028(7) -0.0079(7)
C38 0.0214(9) 0.0203(8) 0.0216(10) -0.0088(7) 0.0034(7) -0.0103(7)
C39 0.0377(13) 0.0397(12) 0.0333(12) -0.0129(10) -0.0070(10) -0.0146(10)
C40 0.0222(10) 0.0194(8) 0.0245(10) -0.0086(7) -0.0019(8) -0.0084(7)
C41 0.0171(9) 0.0193(8) 0.0202(9) -0.0059(7) 0.0024(7) -0.0102(7)
C42 0.0300(11) 0.0253(10) 0.0431(13) -0.0191(9) 0.0088(9) -0.0144(9)
C43 0.0218(11) 0.0304(11) 0.0493(14) -0.0052(10) -0.0074(10) -0.0113(9)
C44 0.0221(10) 0.0250(9) 0.0256(10) -0.0078(8) 0.0001(8) -0.0107(8)
C46 0.0350(11) 0.0295(10) 0.0268(11) -0.0148(8) 0.0080(9) -0.0194(9)
C47 0.0243(10) 0.0205(9) 0.0311(11) -0.0059(8) -0.0049(8) -0.0049(8)
C48 0.0366(12) 0.0297(10) 0.0376(12) -0.0198(9) 0.0128(10) -0.0206(9)
C49 0.0214(10) 0.0245(9) 0.0318(11) -0.0068(8) -0.0030(8) -0.0073(8)
C50 0.0290(12) 0.0263(10) 0.0527(14) -0.0128(10) -0.0027(10) -0.0109(9)
C51 0.0511(15) 0.0393(12) 0.0276(12) -0.0011(9) -0.0090(10) -0.0260(11)
C52 0.0469(14) 0.0484(13) 0.0196(11) -0.0037(9) 0.0044(9) -0.0358(12)
C54 0.0474(14) 0.0366(12) 0.0276(11) -0.0136(9) 0.0053(10) -0.0257(11)
C55 0.0383(13) 0.0364(12) 0.0285(11) -0.0081(9) -0.0030(9) -0.0160(10)
C56 0.0194(10) 0.0323(11) 0.0372(12) -0.0065(9) -0.0007(9) -0.0122(8)
C57 0.0456(15) 0.0387(13) 0.0428(14) -0.0122(11) 0.0055(11) -0.0120(11)
C58 0.0436(14) 0.0602(16) 0.0249(12) -0.0106(11) 0.0061(10) -0.0356(13)
C59 0.0535(15) 0.0451(13) 0.0276(12) 0.0003(10) -0.0064(11) -0.0331(12)
C61 0.0314(12) 0.0248(10) 0.0631(16) -0.0205(11) 0.0106(11) -0.0115(9)
C62 0.0741(19) 0.0526(15) 0.0282(12) -0.0201(11) 0.0071(12) -0.0350(14)
C63 0.0409(14) 0.0731(19) 0.0426(15) -0.0302(13) 0.0137(11) -0.0300(14)
C64 0.0276(12) 0.0294(11) 0.0666(17) -0.0168(11) -0.0007(11) -0.0062(9)
C65 0.0392(13) 0.0449(13) 0.0326(13) -0.0156(10) 0.0066(10) -0.0162(11)
C66 0.0422(14) 0.0383(13) 0.0433(14) -0.0104(11) -0.0142(11) -0.0082(11)
C67 0.0384(13) 0.0554(15) 0.0267(12) -0.0174(10) 0.0125(9) -0.0297(12)
C68 0.0354(13) 0.0502(15) 0.0462(15) -0.0289(12) -0.0101(11) 0.0047(11)
C69 0.0470(17) 0.107(3) 0.0491(17) -0.0410(17) 0.0244(13) -0.0379(17)
C70 0.0416(15) 0.0608(17) 0.0476(16) -0.0275(13) 0.0106(12) -0.0156(13)
C71 0.0382(14) 0.0354(13) 0.081(2) -0.0313(13) 0.0175(13) -0.0094(11)
C72 0.0663(19) 0.0553(16) 0.0376(14) 0.0048(12) -0.0045(13) -0.0423(15)
C96 0.0299(11) 0.0353(11) 0.0335(12) -0.0165(9) -0.0017(9) -0.0089(9)
B45 0.0208(11) 0.0201(9) 0.0222(11) -0.0088(8) 0.0031(8) -0.0100(8)

loop_
_atom_type_symbol
_atom_type_description
_atom_type_scat_dispersion_real
_atom_type_scat_dispersion_imag
_atom_type_scat_source
C C 0.0033 0.0016 'International Tables Vol C Tables 4.2.6.8 and 6.1.1.4'
H H 0.0000 0.0000 'International Tables Vol C Tables 4.2.6.8 and 6.1.1.4'
B B 0.0013 0.0007 'International Tables Vol C Tables 4.2.6.8 and 6.1.1.4'
N N 0.0061 0.0033 'International Tables Vol C Tables 4.2.6.8 and 6.1.1.4'
O O 0.0106 0.0060 'International Tables Vol C Tables 4.2.6.8 and 6.1.1.4'
Cl Cl 0.1484 0.1585 'International Tables Vol C Tables 4.2.6.8 and 6.1.1.4'

loop_
_geom_angle_atom_site_label_1
_geom_angle_atom_site_label_2
_geom_angle_atom_site_label_3
_geom_angle
C41 O1 B45 106.68(13)
C31 O2 B45 106.63(14)
C40 O3 B46 107.11(15)
C20 O4 B1 106.84(15)
C10 O5 B46 106.34(14)
C11 O27 B1 107.33(15)
C50 N6 C42 107.76(18)
C50 N6 B46 127.42(18)
C42 N6 B46 124.23(17)
C35 N7 C24 107.25(15)
C35 N7 B45 128.10(15)
C24 N7 B45 123.50(15)
C36 N8 C21 106.80(15)
C36 N8 B45 128.07(15)
C21 N8 B45 124.50(15)
C65 N9 C67 107.1(2)
C65 N9 B1 127.72(18)
C67 N9 B1 125.13(19)
C26 N15 C52 107.28(18)
C26 N15 B1 127.84(17)
C52 N15 B1 124.47(19)
C96 N28 C46 107.43(17)
C96 N28 B46 127.69(17)
C46 N28 B46 124.86(17)
O5 C10 C17 128.15(17)
O5 C10 C40 110.52(15)
C17 C10 C40 121.32(17)
C33 C11 O27 128.48(17)
C33 C11 C20 121.26(17)
O27 C11 C20 110.24(16)
C18 C13 C25 119.02(17)
C18 C13 C37 119.96(16)
C25 C13 C37 121.02(16)
C31 C14 C32 118.80(17)
C31 C14 H1 120.6
C32 C14 H1 120.6
C40 C16 C37 119.28(17)
C40 C16 H2 120.4
C37 C16 H2 120.4
C10 C17 C19 119.12(17)
C10 C17 H3 120.4
C19 C17 H3 120.4
C13 C18 C33 119.46(16)
C13 C18 C32 119.71(16)
C33 C18 C32 120.83(16)
C17 C19 C37 120.10(16)
C17 C19 C22 120.72(16)
C37 C19 C22 119.18(16)
O4 C20 C25 128.86(17)
O4 C20 C11 110.45(16)
C25 C20 C11 120.66(17)
C38 C21 N8 120.09(16)
C38 C21 C44 130.63(17)
N8 C21 C44 109.27(16)
C34 C22 C32 119.45(16)
C34 C22 C19 120.04(16)
C32 C22 C19 120.49(15)
C47 C23 C24 106.47(16)
C47 C23 C30 128.36(18)
C24 C23 C30 125.16(18)
C38 C24 N7 120.74(16)
C38 C24 C23 130.57(17)
N7 C24 C23 108.69(16)
C20 C25 C13 119.56(17)
C20 C25 H4 120.2
C13 C25 H4 120.2
N15 C26 C51 109.5(2)
N15 C26 C55 124.06(19)
C51 C26 C55 126.4(2)
C36 C29 H5 109.5
C36 C29 H6 109.5
H5 C29 H6 109.5
C36 C29 H7 109.5
H5 C29 H7 109.5
H6 C29 H7 109.5
C23 C30 H8 109.5
C23 C30 H9 109.5
H8 C30 H9 109.5
C23 C30 H10 109.5
H8 C30 H10 109.5
H9 C30 H10 109.5
O2 C31 C14 128.39(17)
O2 C31 C41 110.60(15)
C14 C31 C41 120.99(16)
C22 C32 C14 119.84(16)
C22 C32 C18 119.50(16)
C14 C32 C18 120.59(16)
C11 C33 C18 119.13(17)
C11 C33 H11 120.4
C18 C33 H11 120.4
C41 C34 C22 118.94(17)
C41 C34 H12 120.5
C22 C34 H12 120.5
N7 C35 C47 109.48(17)
N7 C35 C43 123.26(17)
C47 C35 C43 127.25(18)
N8 C36 C49 109.70(16)
N8 C36 C29 123.38(17)
C49 C36 C29 126.92(18)
C19 C37 C16 119.10(17)
C19 C37 C13 120.18(16)
C16 C37 C13 120.65(16)
C21 C38 C24 121.86(17)
C21 C38 H13 119.1
C24 C38 H13 119.1
C54 C39 C96 108.3(2)
C54 C39 H14 125.8
C96 C39 H14 125.8
O3 C40 C16 128.57(17)
O3 C40 C10 110.35(16)
C16 C40 C10 121.05(17)
O1 C41 C34 127.44(16)
O1 C41 C31 110.59(15)
C34 C41 C31 121.97(16)
C48 C42 N6 120.50(19)
C48 C42 C61 130.8(2)
N6 C42 C61 108.68(19)
C35 C43 H15 109.5
C35 C43 H16 109.5
H15 C43 H16 109.5
C35 C43 H17 109.5
H15 C43 H17 109.5
H16 C43 H17 109.5
C49 C44 C21 106.08(16)
C49 C44 C56 127.69(18)
C21 C44 C56 126.23(17)
C48 C46 N28 120.36(19)
C48 C46 C54 130.43(19)
N28 C46 C54 109.17(19)
C23 C47 C35 108.11(17)
C23 C47 H18 125.9
C35 C47 H18 125.9
C42 C48 C46 122.17(19)
C42 C48 H19 118.9
C46 C48 H19 118.9
C44 C49 C36 108.14(18)
C44 C49 H20 125.9
C36 C49 H20 125.9
N6 C50 C64 108.6(2)
N6 C50 C66 124.2(2)
C64 C50 C66 127.2(2)
C59 C51 C26 108.3(2)
C59 C51 H21 125.9
C26 C51 H21 125.9
C58 C52 N15 120.7(2)
C58 C52 C59 130.8(2)
N15 C52 C59 108.5(2)
O27 B1 O4 104.90(16)
O27 B1 N9 110.08(17)
O4 B1 N9 114.03(17)
O27 B1 N15 113.21(17)
O4 B1 N15 108.28(16)
N9 B1 N15 106.49(17)
C39 C54 C46 105.54(19)
C39 C54 C62 127.8(2)
C46 C54 C62 126.6(2)
C26 C55 H22 109.5
C26 C55 H23 109.5
H22 C55 H23 109.5
C26 C55 H24 109.5
H22 C55 H24 109.5
H23 C55 H24 109.5
C44 C56 H25 109.5
C44 C56 H26 109.5
H25 C56 H26 109.5
C44 C56 H27 109.5
H25 C56 H27 109.5
H26 C56 H27 109.5
C65 C57 H28 109.5
C65 C57 H29 109.5
H28 C57 H29 109.5
C65 C57 H30 109.5
H28 C57 H30 109.5
H29 C57 H30 109.5
C52 C58 C67 122.1(2)
C52 C58 H31 119.0
C67 C58 H31 119.0
C51 C59 C52 106.4(2)
C51 C59 C72 128.3(2)
C52 C59 C72 125.2(3)
O3 B46 O5 105.63(16)
O3 B46 N28 111.96(16)
O5 B46 N28 111.13(16)
O3 B46 N6 112.57(16)
O5 B46 N6 109.25(16)
N28 B46 N6 106.35(16)
C64 C61 C42 105.6(2)
C64 C61 C71 128.9(2)
C42 C61 C71 125.6(2)
C54 C62 H32 109.5
C54 C62 H33 109.5
H32 C62 H33 109.5
C54 C62 H34 109.5
H32 C62 H34 109.5
H33 C62 H34 109.5
C70 C63 C67 106.2(2)
C70 C63 C69 127.1(3)
C67 C63 C69 126.6(3)
C61 C64 C50 109.4(2)
C61 C64 H35 125.3
C50 C64 H35 125.3
N9 C65 C70 109.9(2)
N9 C65 C57 123.9(2)
C70 C65 C57 126.2(2)
C50 C66 H36 109.5
C50 C66 H37 109.5
H36 C66 H37 109.5
C50 C66 H38 109.5
H36 C66 H38 109.5
H37 C66 H38 109.5
C58 C67 N9 120.0(2)
C58 C67 C63 130.5(2)
N9 C67 C63 109.3(2)
C96 C68 H39 109.5
C96 C68 H40 109.5
H39 C68 H40 109.5
C96 C68 H41 109.5
H39 C68 H41 109.5
H40 C68 H41 109.5
C63 C69 H42 109.5
C63 C69 H43 109.5
H42 C69 H43 109.5
C63 C69 H44 109.5
H42 C69 H44 109.5
H43 C69 H44 109.5
C63 C70 C65 107.4(3)
C63 C70 H45 126.3
C65 C70 H45 126.3
C61 C71 H46 109.5
C61 C71 H47 109.5
H46 C71 H47 109.5
C61 C71 H48 109.5
H46 C71 H48 109.5
H47 C71 H48 109.5
C59 C72 H49 109.5
C59 C72 H50 109.5
H49 C72 H50 109.5
C59 C72 H51 109.5
H49 C72 H51 109.5
H50 C72 H51 109.5
N28 C96 C39 109.55(19)
N28 C96 C68 123.80(19)
C39 C96 C68 126.6(2)
O2 B45 O1 105.20(14)
O2 B45 N8 112.11(15)
O1 B45 N8 110.51(15)
O2 B45 N7 113.22(15)
O1 B45 N7 109.09(15)
N8 B45 N7 106.73(14)

loop_
_geom_bond_atom_site_label_1
_geom_bond_atom_site_label_2
_geom_bond_distance
O1 C41 1.3622(19)
O1 B45 1.493(2)
O2 C31 1.370(2)
O2 B45 1.482(2)
O3 C40 1.363(2)
O3 B46 1.475(3)
O4 C20 1.363(2)
O4 B1 1.498(3)
O5 C10 1.366(2)
O5 B46 1.492(3)
O27 C11 1.367(2)
O27 B1 1.480(3)
N6 C50 1.352(3)
N6 C42 1.400(3)
N6 B46 1.564(3)
N7 C35 1.349(2)
N7 C24 1.400(2)
N7 B45 1.550(2)
N8 C36 1.356(2)
N8 C21 1.400(2)
N8 B45 1.547(3)
N9 C65 1.350(3)
N9 C67 1.404(3)
N9 B1 1.545(3)
N15 C26 1.354(3)
N15 C52 1.406(3)
N15 B1 1.553(3)
N28 C96 1.342(3)
N28 C46 1.397(2)
N28 B46 1.554(3)
C10 C17 1.369(2)
C10 C40 1.410(2)
C11 C33 1.366(2)
C11 C20 1.409(3)
C13 C18 1.419(2)
C13 C25 1.427(2)
C13 C37 1.457(3)
C14 C31 1.370(2)
C14 C32 1.427(2)
C14 H1 0.9500
C16 C40 1.366(3)
C16 C37 1.432(2)
C16 H2 0.9500
C17 C19 1.416(3)
C17 H3 0.9500
C18 C33 1.427(3)
C18 C32 1.459(2)
C19 C37 1.420(2)
C19 C22 1.461(2)
C20 C25 1.367(3)
C21 C38 1.381(3)
C21 C44 1.411(3)
C22 C34 1.419(2)
C22 C32 1.423(3)
C23 C47 1.376(3)
C23 C24 1.412(3)
C23 C30 1.501(3)
C24 C38 1.387(3)
C25 H4 0.9500
C26 C51 1.407(3)
C26 C55 1.503(3)
C29 C36 1.492(3)
C29 H5 0.9800
C29 H6 0.9800
C29 H7 0.9800
C30 H8 0.9800
C30 H9 0.9800
C30 H10 0.9800
C31 C41 1.402(3)
C33 H11 0.9500
C34 C41 1.366(2)
C34 H12 0.9500
C35 C47 1.407(3)
C35 C43 1.499(3)
C36 C49 1.404(3)
C38 H13 0.9500
C39 C54 1.390(3)
C39 C96 1.401(3)
C39 H14 0.9500
C42 C48 1.378(3)
C42 C61 1.427(3)
C43 H15 0.9800
C43 H16 0.9800
C43 H17 0.9800
C44 C49 1.385(3)
C44 C56 1.500(3)
C46 C48 1.387(3)
C46 C54 1.409(3)
C47 H18 0.9500
C48 H19 0.9500
C49 H20 0.9500
C50 C64 1.410(3)
C50 C66 1.496(3)
C51 C59 1.381(4)
C51 H21 0.9500
C52 C58 1.375(4)
C52 C59 1.418(3)
C54 C62 1.499(3)
C55 H22 0.9800
C55 H23 0.9800
C55 H24 0.9800
C56 H25 0.9800
C56 H26 0.9800
C56 H27 0.9800
C57 C65 1.494(3)
C57 H28 0.9800
C57 H29 0.9800
C57 H30 0.9800
C58 C67 1.386(4)
C58 H31 0.9500
C59 C72 1.507(3)
C61 C64 1.372(4)
C61 C71 1.502(3)
C62 H32 0.9800
C62 H33 0.9800
C62 H34 0.9800
C63 C70 1.398(4)
C63 C67 1.407(4)
C63 C69 1.497(3)
C64 H35 0.9500
C65 C70 1.415(3)
C66 H36 0.9800
C66 H37 0.9800
C66 H38 0.9800
C68 C96 1.488(3)
C68 H39 0.9800
C68 H40 0.9800
C68 H41 0.9800
C69 H42 0.9800
C69 H43 0.9800
C69 H44 0.9800
C70 H45 0.9500
C71 H46 0.9800
C71 H47 0.9800
C71 H48 0.9800
C72 H49 0.9800
C72 H50 0.9800
C72 H51 0.9800

loop_
_geom_torsion_atom_site_label_1
_geom_torsion_atom_site_label_2
_geom_torsion_atom_site_label_3
_geom_torsion_atom_site_label_4
_geom_torsion
B46 O5 C10 C17 176.77(19)
B46 O5 C10 C40 -2.2(2)
B1 O27 C11 C33 175.5(2)
B1 O27 C11 C20 -2.8(2)
O5 C10 C17 C19 -178.85(17)
C40 C10 C17 C19 0.0(3)
C25 C13 C18 C33 9.5(3)
C37 C13 C18 C33 -169.84(16)
C25 C13 C18 C32 -169.84(16)
C37 C13 C18 C32 10.9(3)
C10 C17 C19 C37 -1.2(3)
C10 C17 C19 C22 178.36(17)
B1 O4 C20 C25 173.2(2)
B1 O4 C20 C11 -4.9(2)
C33 C11 C20 O4 -173.41(18)
O27 C11 C20 O4 5.0(2)
C33 C11 C20 C25 8.3(3)
O27 C11 C20 C25 -173.28(17)
C36 N8 C21 C38 -179.60(17)
B45 N8 C21 C38 8.9(3)
C36 N8 C21 C44 0.2(2)
B45 N8 C21 C44 -171.39(16)
C17 C19 C22 C34 6.0(3)
C37 C19 C22 C34 -174.41(16)
C17 C19 C22 C32 -172.54(16)
C37 C19 C22 C32 7.0(3)
C35 N7 C24 C38 -179.88(17)
B45 N7 C24 C38 -11.3(3)
C35 N7 C24 C23 -0.1(2)
B45 N7 C24 C23 168.50(16)
C47 C23 C24 C38 -179.63(19)
C30 C23 C24 C38 1.6(3)
C47 C23 C24 N7 0.6(2)
C30 C23 C24 N7 -178.21(18)
O4 C20 C25 C13 179.12(18)
C11 C20 C25 C13 -2.9(3)
C18 C13 C25 C20 -5.8(3)
C37 C13 C25 C20 173.48(17)
C52 N15 C26 C51 -1.3(2)
B1 N15 C26 C51 -174.14(19)
C52 N15 C26 C55 176.74(19)
B1 N15 C26 C55 3.9(3)
B45 O2 C31 C14 174.59(19)
B45 O2 C31 C41 -3.9(2)
C32 C14 C31 O2 -178.30(17)
C32 C14 C31 C41 0.0(3)
C34 C22 C32 C14 0.5(3)
C19 C22 C32 C14 179.03(16)
C34 C22 C32 C18 177.64(16)
C19 C22 C32 C18 -3.8(3)
C31 C14 C32 C22 -0.8(3)
C31 C14 C32 C18 -177.97(16)
C13 C18 C32 C22 -5.2(3)
C33 C18 C32 C22 175.54(17)
C13 C18 C32 C14 171.95(16)
C33 C18 C32 C14 -7.3(3)
O27 C11 C33 C18 177.40(18)
C20 C11 C33 C18 -4.5(3)
C13 C18 C33 C11 -4.4(3)
C32 C18 C33 C11 174.92(17)
C32 C22 C34 C41 0.7(3)
C19 C22 C34 C41 -177.83(16)
C24 N7 C35 C47 -0.5(2)
B45 N7 C35 C47 -168.37(18)
C24 N7 C35 C43 178.22(19)
B45 N7 C35 C43 10.3(3)
C21 N8 C36 C49 0.6(2)
B45 N8 C36 C49 171.70(18)
C21 N8 C36 C29 -179.66(19)
B45 N8 C36 C29 -8.5(3)
C17 C19 C37 C16 1.2(3)
C22 C19 C37 C16 -178.39(16)
C17 C19 C37 C13 178.24(16)
C22 C19 C37 C13 -1.4(3)
C40 C16 C37 C19 0.1(3)
C40 C16 C37 C13 -176.96(17)
C18 C13 C37 C19 -7.6(3)
C25 C13 C37 C19 173.11(17)
C18 C13 C37 C16 169.38(17)
C25 C13 C37 C16 -9.9(3)
N8 C21 C38 C24 0.9(3)
C44 C21 C38 C24 -178.80(19)
N7 C24 C38 C21 0.4(3)
C23 C24 C38 C21 -179.38(19)
B46 O3 C40 C16 -179.06(19)
B46 O3 C40 C10 -1.0(2)
C37 C16 C40 O3 176.63(18)
C37 C16 C40 C10 -1.3(3)
O5 C10 C40 O3 2.1(2)
C17 C10 C40 O3 -176.97(16)
O5 C10 C40 C16 -179.68(16)
C17 C10 C40 C16 1.3(3)
B45 O1 C41 C34 -176.28(19)
B45 O1 C41 C31 2.8(2)
C22 C34 C41 O1 177.43(16)
C22 C34 C41 C31 -1.6(3)
O2 C31 C41 O1 0.7(2)
C14 C31 C41 O1 -177.93(16)
O2 C31 C41 C34 179.84(16)
C14 C31 C41 C34 1.2(3)
C50 N6 C42 C48 178.79(18)
B46 N6 C42 C48 -9.5(3)
C50 N6 C42 C61 -0.1(2)
B46 N6 C42 C61 171.60(18)
C38 C21 C44 C49 178.9(2)
N8 C21 C44 C49 -0.8(2)
C38 C21 C44 C56 -1.3(3)
N8 C21 C44 C56 179.02(18)
C96 N28 C46 C48 -177.41(18)
B46 N28 C46 C48 4.1(3)
C96 N28 C46 C54 0.4(2)
B46 N28 C46 C54 -178.07(17)
C24 C23 C47 C35 -0.9(2)
C30 C23 C47 C35 177.89(19)
N7 C35 C47 C23 0.9(2)
C43 C35 C47 C23 -177.8(2)
N6 C42 C48 C46 -0.6(3)
C61 C42 C48 C46 178.1(2)
N28 C46 C48 C42 3.2(3)
C54 C46 C48 C42 -174.1(2)
C21 C44 C49 C36 1.1(2)
C56 C44 C49 C36 -178.7(2)
N8 C36 C49 C44 -1.1(2)
C29 C36 C49 C44 179.2(2)
C42 N6 C50 C64 0.0(2)
B46 N6 C50 C64 -171.40(19)
C42 N6 C50 C66 179.4(2)
B46 N6 C50 C66 8.0(3)
N15 C26 C51 C59 1.2(3)
C55 C26 C51 C59 -176.7(2)
C26 N15 C52 C58 -178.4(2)
B1 N15 C52 C58 -5.3(3)
C26 N15 C52 C59 0.9(2)
B1 N15 C52 C59 174.02(18)
C11 O27 B1 O4 -0.2(2)
C11 O27 B1 N9 -123.24(18)
C11 O27 B1 N15 117.70(18)
C20 O4 B1 O27 3.1(2)
C20 O4 B1 N9 123.60(18)
C20 O4 B1 N15 -118.07(17)
C65 N9 B1 O27 47.4(3)
C67 N9 B1 O27 -135.55(19)
C65 N9 B1 O4 -70.2(3)
C67 N9 B1 O4 106.9(2)
C65 N9 B1 N15 170.4(2)
C67 N9 B1 N15 -12.5(3)
C26 N15 B1 O27 -55.9(3)
C52 N15 B1 O27 132.4(2)
C26 N15 B1 O4 60.0(3)
C52 N15 B1 O4 -111.7(2)
C26 N15 B1 N9 -177.00(18)
C52 N15 B1 N9 11.3(3)
C96 C39 C54 C46 0.4(2)
C96 C39 C54 C62 177.3(2)
C48 C46 C54 C39 177.1(2)
N28 C46 C54 C39 -0.5(2)
C48 C46 C54 C62 0.1(4)
N28 C46 C54 C62 -177.4(2)
N15 C52 C58 C67 -1.9(3)
C59 C52 C58 C67 179.0(2)
C26 C51 C59 C52 -0.7(3)
C26 C51 C59 C72 -178.8(2)
C58 C52 C59 C51 179.1(2)
N15 C52 C59 C51 -0.1(3)
C58 C52 C59 C72 -2.7(4)
N15 C52 C59 C72 178.1(2)
C40 O3 B46 O5 -0.34(19)
C40 O3 B46 N28 -121.44(17)
C40 O3 B46 N6 118.81(17)
C10 O5 B46 O3 1.54(19)
C10 O5 B46 N28 123.17(17)
C10 O5 B46 N6 -119.79(17)
C96 N28 B46 O3 46.9(3)
C46 N28 B46 O3 -134.93(18)
C96 N28 B46 O5 -71.0(3)
C46 N28 B46 O5 107.2(2)
C96 N28 B46 N6 170.21(19)
C46 N28 B46 N6 -11.6(2)
C50 N6 B46 O3 -52.7(3)
C42 N6 B46 O3 137.19(18)
C50 N6 B46 O5 64.3(2)
C42 N6 B46 O5 -105.8(2)
C50 N6 B46 N28 -175.68(18)
C42 N6 B46 N28 14.2(2)
C48 C42 C61 C64 -178.6(2)
N6 C42 C61 C64 0.2(2)
C48 C42 C61 C71 2.0(4)
N6 C42 C61 C71 -179.2(2)
C42 C61 C64 C50 -0.2(2)
C71 C61 C64 C50 179.2(2)
N6 C50 C64 C61 0.1(3)
C66 C50 C64 C61 -179.2(2)
C67 N9 C65 C70 -1.0(3)
B1 N9 C65 C70 176.5(2)
C67 N9 C65 C57 176.4(2)
B1 N9 C65 C57 -6.1(4)
C52 C58 C67 N9 0.8(3)
C52 C58 C67 C63 -173.5(2)
C65 N9 C67 C58 -174.8(2)
B1 N9 C67 C58 7.6(3)
C65 N9 C67 C63 0.6(3)
B1 N9 C67 C63 -177.0(2)
C70 C63 C67 C58 174.8(3)
C69 C63 C67 C58 -4.2(4)
C70 C63 C67 N9 0.1(3)
C69 C63 C67 N9 -179.0(2)
C67 C63 C70 C65 -0.7(3)
C69 C63 C70 C65 178.4(3)
N9 C65 C70 C63 1.1(3)
C57 C65 C70 C63 -176.2(2)
C46 N28 C96 C39 -0.2(2)
B46 N28 C96 C39 178.25(18)
C46 N28 C96 C68 178.5(2)
B46 N28 C96 C68 -3.1(3)
C54 C39 C96 N28 -0.1(3)
C54 C39 C96 C68 -178.7(2)
C31 O2 B45 O1 5.36(18)
C31 O2 B45 N8 -114.79(16)
C31 O2 B45 N7 124.39(16)
C41 O1 B45 O2 -4.99(18)
C41 O1 B45 N8 116.21(16)
C41 O1 B45 N7 -126.75(15)
C36 N8 B45 O2 49.1(3)
C21 N8 B45 O2 -141.23(17)
C36 N8 B45 O1 -67.9(2)
C21 N8 B45 O1 101.76(19)
C36 N8 B45 N7 173.58(17)
C21 N8 B45 N7 -16.7(2)
C35 N7 B45 O2 -52.3(3)
C24 N7 B45 O2 141.62(17)
C35 N7 B45 O1 64.5(2)
C24 N7 B45 O1 -101.61(19)
C35 N7 B45 N8 -176.09(17)
C24 N7 B45 N8 17.8(2)

loop_
_platon_squeeze_void_nr
_platon_squeeze_void_average_x
_platon_squeeze_void_average_y
_platon_squeeze_void_average_z
_platon_squeeze_void_volume
_platon_squeeze_void_count_electrons
_platon_squeeze_void_content
1 -0.151 0.500 0.000 1606 188 ' '
